data_4320126
loop_
_publ_author_name
'Xin-Min Gan'
'Eileen N. Duesler'
'Robert T. Paine'

_publ_contact_author 'Robert T. Paine'
_publ_contact_author_email rtpaine@unm.edu
_publ_contact_author_fax 1.505.277.2609
_publ_contact_author_phone 1.505.277.1661
_publ_section_title
;
 Synthesis and Coordination Properties of New Bis(phosphinomethyl)pyridine
 N,P,P'-Trioxides
;
_journal_name_full 'Inorganic Chemistry'
_journal_page_first 4420
_journal_page_last 4427
_journal_paper_doi 10.1021/ic0103493
_journal_volume 40
_journal_year 2001
_chemical_formula_sum 'C33 H31 Er N4 O12 P2'
_chemical_formula_weight 904.82
_chemical_name_systematic
;
 ?
;
_space_group_IT_number 33
_symmetry_cell_setting orthorhombic
_symmetry_space_group_name_Hall 'P 2c -2n'
_symmetry_space_group_name_H-M 'P n a 21'
_atom_sites_solution_hydrogens geom
_atom_sites_solution_primary 'Patterson map interpretation'
_atom_sites_solution_secondary difmap
_audit_creation_method SHELXL
_cell_angle_alpha 90.00
_cell_angle_beta 90.00
_cell_angle_gamma 90.00
_cell_formula_units_Z 4
_cell_length_a 25.087(4)
_cell_length_b 13.5634(14)
_cell_length_c 10.4377(15)
_cell_measurement_reflns_used 52
_cell_measurement_temperature 293(2)
_cell_measurement_theta_max 12.51
_cell_measurement_theta_min 2.99
_cell_volume 3551.6(8)
_computing_cell_refinement 'Siemens XSCANS, 1991'
_computing_data_collection 'Siemens XSCANS, 1991'
_computing_data_reduction 'Siemens XSCANS, 1991'
_computing_molecular_graphics 'Siemens SHELXTL Version 5, 1994'
_computing_publication_material 'Siemens SHELXTL Version 5, 1994'
_computing_structure_refinement 'Siemens SHELXTL Version 5, 1994'
_computing_structure_solution 'Siemens SHELXTL Version 5, 1994'
_diffrn_ambient_temperature 293(2)
_diffrn_measurement_device 'Siemens P4'
_diffrn_measurement_method '\w scans'
_diffrn_radiation_monochromator graphite
_diffrn_radiation_source 'normal-focus sealed tube'
_diffrn_radiation_type MoK\a
_diffrn_radiation_wavelength 0.71073
_diffrn_reflns_av_R_equivalents 0.0510
_diffrn_reflns_av_sigmaI/netI 0.0518
_diffrn_reflns_limit_h_max 32
_diffrn_reflns_limit_h_min -32
_diffrn_reflns_limit_k_max 17
_diffrn_reflns_limit_k_min -17
_diffrn_reflns_limit_l_max 13
_diffrn_reflns_limit_l_min 0
_diffrn_reflns_number 16544
_diffrn_reflns_theta_max 27.50
_diffrn_reflns_theta_min 1.62
_diffrn_standards_decay_% 0.00
_diffrn_standards_interval_count 97
_diffrn_standards_number 3
_exptl_absorpt_coefficient_mu 2.521
_exptl_absorpt_correction_T_max 0.9717
_exptl_absorpt_correction_T_min 0.8612
_exptl_absorpt_correction_type 'empirical via \y scans'
_exptl_crystal_colour 'pale pink'
_exptl_crystal_density_diffrn 1.692
_exptl_crystal_density_method none
_exptl_crystal_description prism
_exptl_crystal_F_000 1804
_exptl_crystal_size_max 0.575
_exptl_crystal_size_mid 0.207
_exptl_crystal_size_min 0.207
_refine_diff_density_max 1.206
_refine_diff_density_min -0.791
_refine_diff_density_rms 0.101
_refine_ls_abs_structure_details 'Flack H D (1983), Acta Cryst. A39, 876-881'
_refine_ls_abs_structure_Flack -0.001(14)
_refine_ls_extinction_method none
_refine_ls_goodness_of_fit_all 1.058
_refine_ls_goodness_of_fit_obs 1.226
_refine_ls_hydrogen_treatment
;
 hydrogen atoms in idealized positions [Riding model] with
 fixed isotropic U's set to 1.25 U(equiv) of parent atom.
;
_refine_ls_matrix_type full
_refine_ls_number_parameters 468
_refine_ls_number_reflns 4271
_refine_ls_number_restraints 0
_refine_ls_restrained_S_all 1.058
_refine_ls_restrained_S_obs 1.226
_refine_ls_R_factor_all 0.0525
_refine_ls_R_factor_obs 0.0369
_refine_ls_shift/esd_max 0.002
_refine_ls_shift/esd_mean 0.000
_refine_ls_structure_factor_coef Fsqd
_refine_ls_weighting_details 'w=1/[\s^2^(Fo^2^)+(0.0400P)^2^+0.0000P] where P=(Fo^2^+2Fc^2^)/3'
_refine_ls_weighting_scheme calc
_refine_ls_wR_factor_all 0.0843
_refine_ls_wR_factor_obs 0.0820
_reflns_number_observed 3139
_reflns_number_total 4271
_reflns_observed_criterion >2sigma(I)
_cod_data_source_file ic0103493_3.cif
_cod_data_source_block rtp97d
_cod_depositor_comments
;
The following automatic conversions were performed:

'_refine_ls_weighting_scheme' value 'calc
w=1/[\s^2^(Fo^2^)+(0.0400P)^2^+0.0000P] where P=(Fo^2^+2Fc^2^)/3' was
changed to 'calc'. New tag '_refine_ls_weighting_details' was
created. The value of the new tag was set to
'w=1/[\s^2^(Fo^2^)+(0.0400P)^2^+0.0000P] where P=(Fo^2^+2Fc^2^)/3'.

Automatic conversion script
Id: cif_fix_values 3143 2015-03-26 13:38:13Z robertas 
;
_cod_original_cell_volume 3551.5(8)
_cod_database_code 4320126

loop_
_symmetry_equiv_pos_as_xyz
'x, y, z'
'-x, -y, z+1/2'
'x+1/2, -y+1/2, z'
'-x+1/2, y+1/2, z+1/2'

loop_
_atom_site_aniso_label
_atom_site_aniso_U_11
_atom_site_aniso_U_22
_atom_site_aniso_U_33
_atom_site_aniso_U_23
_atom_site_aniso_U_13
_atom_site_aniso_U_12
Er 0.0391(2) 0.03229(15) 0.02961(15) -0.0001(3) -0.0030(3) 0.0009(2)
P1 0.0422(12) 0.0313(11) 0.0420(12) -0.0044(11) -0.0023(11) -0.0034(10)
P2 0.0400(12) 0.0335(11) 0.0355(12) 0.0001(10) 0.0024(10) -0.0040(10)
O1 0.050(4) 0.035(4) 0.039(4) -0.002(3) -0.012(3) 0.005(3)
O2 0.043(4) 0.039(4) 0.049(4) 0.000(3) -0.001(3) 0.001(3)
O3 0.035(3) 0.043(3) 0.046(4) -0.002(3) 0.002(3) 0.003(3)
O4 0.055(4) 0.041(4) 0.064(5) 0.008(4) -0.013(4) 0.010(4)
O5 0.082(5) 0.058(4) 0.059(6) -0.003(3) -0.029(4) 0.005(4)
O6 0.082(5) 0.041(4) 0.096(6) 0.022(5) -0.025(5) -0.002(4)
O7 0.061(4) 0.052(4) 0.049(4) 0.014(3) 0.012(4) 0.006(3)
O8 0.059(5) 0.052(5) 0.068(6) 0.020(4) 0.005(4) 0.009(4)
O9 0.106(7) 0.131(8) 0.092(7) 0.036(7) 0.048(6) 0.042(6)
O10 0.063(5) 0.056(4) 0.048(4) 0.001(4) 0.007(4) 0.001(4)
O11 0.051(4) 0.068(4) 0.059(6) -0.006(4) -0.001(3) -0.002(3)
O12 0.067(5) 0.077(5) 0.084(6) -0.018(5) -0.034(5) -0.019(4)
N1 0.031(4) 0.038(4) 0.044(5) -0.003(4) 0.004(3) 0.006(3)
N2 0.053(5) 0.042(5) 0.048(5) 0.003(4) -0.016(4) 0.011(4)
N3 0.054(5) 0.076(6) 0.049(6) 0.002(5) 0.025(5) 0.008(5)
N4 0.059(6) 0.049(5) 0.049(5) 0.005(4) -0.013(5) -0.002(4)
C1 0.039(5) 0.043(5) 0.045(6) -0.011(5) 0.009(4) 0.004(4)
C2 0.055(5) 0.052(5) 0.029(8) -0.023(5) 0.006(5) 0.002(4)
C3 0.068(7) 0.071(7) 0.034(5) -0.011(5) 0.008(5) 0.001(6)
C4 0.059(6) 0.052(5) 0.046(8) -0.009(5) 0.015(6) 0.004(4)
C5 0.042(5) 0.040(5) 0.037(5) -0.006(4) 0.007(4) 0.008(4)
C6 0.057(6) 0.033(4) 0.050(6) -0.015(4) -0.007(5) 0.000(4)
C7 0.031(5) 0.036(5) 0.057(6) -0.001(4) 0.011(4) -0.003(4)
C8 0.039(5) 0.033(4) 0.054(6) 0.001(4) -0.002(5) -0.007(4)
C9 0.056(6) 0.037(6) 0.082(8) -0.002(5) -0.017(6) 0.006(4)
C10 0.076(8) 0.045(7) 0.081(9) 0.003(6) -0.018(6) 0.010(5)
C11 0.081(8) 0.062(8) 0.080(9) 0.025(7) -0.023(7) -0.015(7)
C12 0.079(8) 0.063(8) 0.052(6) -0.020(6) -0.026(7) -0.002(6)
C13 0.070(8) 0.043(6) 0.059(7) -0.007(5) -0.016(6) -0.003(5)
C14 0.069(7) 0.033(5) 0.064(7) 0.014(5) 0.007(6) -0.007(5)
C15 0.047(6) 0.043(6) 0.050(7) 0.015(5) 0.001(5) -0.006(5)
C16 0.060(7) 0.051(6) 0.042(5) 0.000(5) -0.014(5) -0.011(5)
C17 0.042(6) 0.057(7) 0.076(9) 0.009(7) -0.011(6) -0.013(5)
C18 0.066(8) 0.064(8) 0.073(10) 0.002(7) 0.014(6) 0.001(7)
C19 0.070(7) 0.075(8) 0.055(7) -0.006(6) 0.012(6) -0.007(6)
C20 0.065(8) 0.069(9) 0.062(9) -0.009(6) -0.002(6) -0.015(7)
C21 0.049(6) 0.037(5) 0.039(5) -0.003(4) -0.005(4) 0.004(4)
C22 0.057(7) 0.065(7) 0.054(7) 0.007(6) -0.008(6) -0.006(5)
C23 0.070(7) 0.105(8) 0.055(8) 0.007(10) -0.023(9) -0.017(6)
C24 0.092(11) 0.109(11) 0.052(8) 0.008(8) -0.027(8) 0.005(9)
C25 0.104(12) 0.076(9) 0.046(7) 0.019(7) 0.012(8) -0.005(8)
C26 0.067(8) 0.063(7) 0.045(7) 0.006(6) 0.009(6) -0.012(7)
C27 0.041(5) 0.038(5) 0.046(5) -0.008(4) 0.000(4) -0.014(4)
C28 0.041(6) 0.031(5) 0.035(5) -0.009(4) -0.012(5) -0.007(4)
C29 0.063(7) 0.045(6) 0.042(6) 0.005(5) -0.007(5) -0.009(5)
C30 0.064(7) 0.031(5) 0.071(10) -0.001(6) -0.023(7) 0.002(5)
C31 0.068(8) 0.059(7) 0.086(16) -0.005(7) -0.011(7) 0.008(6)
C32 0.078(9) 0.066(8) 0.048(7) -0.009(6) 0.008(6) 0.003(7)
C33 0.083(11) 0.046(7) 0.047(6) -0.007(5) 0.009(7) 0.009(7)

loop_
_atom_site_label
_atom_site_type_symbol
_atom_site_fract_x
_atom_site_fract_y
_atom_site_fract_z
_atom_site_U_iso_or_equiv
_atom_site_thermal_displace_type
_atom_site_occupancy
_atom_site_calc_flag
_atom_site_refinement_flags
_atom_site_disorder_group
Er Er 0.357848(12) 0.67075(2) 0.0000 0.03366(10) Uani 1 d . .
P1 P 0.43393(9) 0.8194(2) 0.2142(2) 0.0385(5) Uani 1 d . .
P2 P 0.31259(9) 0.4830(2) 0.2080(2) 0.0363(5) Uani 1 d . .
O1 O 0.3091(3) 0.7336(5) 0.1650(6) 0.041(2) Uani 1 d . .
O2 O 0.4236(3) 0.7337(5) 0.1269(7) 0.043(2) Uani 1 d . .
O3 O 0.3532(2) 0.5335(4) 0.1257(6) 0.0412(14) Uani 1 d . .
O4 O 0.3112(3) 0.7814(5) -0.1484(7) 0.053(2) Uani 1 d . .
O5 O 0.3699(3) 0.8569(5) -0.0388(7) 0.066(2) Uani 1 d . .
O6 O 0.3389(3) 0.9251(5) -0.2076(9) 0.073(2) Uani 1 d . .
O7 O 0.4311(3) 0.5708(5) -0.0625(7) 0.054(2) Uani 1 d . .
O8 O 0.4175(3) 0.6971(5) -0.1788(8) 0.060(2) Uani 1 d . .
O9 O 0.4778(4) 0.5885(7) -0.2307(10) 0.110(4) Uani 1 d . .
O10 O 0.3230(3) 0.5650(5) -0.1701(7) 0.056(2) Uani 1 d . .
O11 O 0.2643(3) 0.6136(6) -0.0359(7) 0.059(2) Uani 1 d . .
O12 O 0.2416(3) 0.5147(6) -0.1918(8) 0.076(2) Uani 1 d . .
N1 N 0.3150(3) 0.7231(5) 0.2930(8) 0.038(2) Uani 1 d . .
N2 N 0.3404(3) 0.8567(6) -0.1324(9) 0.048(2) Uani 1 d . .
N3 N 0.4434(4) 0.6202(7) -0.1606(9) 0.060(2) Uani 1 d . .
N4 N 0.2748(4) 0.5630(6) -0.1351(8) 0.052(2) Uani 1 d . .
C1 C 0.3444(3) 0.7905(7) 0.3562(9) 0.042(2) Uani 1 d . .
C2 C 0.3496(3) 0.7822(7) 0.4838(11) 0.045(3) Uani 1 d . .
H2 H 0.3683(3) 0.8305(7) 0.5282(11) 0.056 Uiso 1 calc R .
C3 C 0.3278(4) 0.7037(8) 0.5517(10) 0.057(3) Uani 1 d . .
H3 H 0.3329(4) 0.6972(8) 0.6396(10) 0.072 Uiso 1 calc R .
C4 C 0.2984(4) 0.6358(7) 0.4830(12) 0.052(3) Uani 1 d . .
H4 H 0.2826(4) 0.5831(7) 0.5256(12) 0.066 Uiso 1 calc R .
C5 C 0.2920(4) 0.6449(6) 0.3516(9) 0.039(2) Uani 1 d . .
C6 C 0.3720(4) 0.8681(7) 0.2761(10) 0.047(2) Uani 1 d . .
H6A H 0.3791(4) 0.9259(7) 0.3281(10) 0.059 Uiso 1 calc R .
H6B H 0.3491(4) 0.8876(7) 0.2056(10) 0.059 Uiso 1 calc R .
C7 C 0.2644(3) 0.5717(6) 0.2708(10) 0.041(2) Uani 1 d . .
H7A H 0.2466(3) 0.6048(6) 0.2004(10) 0.052 Uiso 1 calc R .
H7B H 0.2376(3) 0.5375(6) 0.3210(10) 0.052 Uiso 1 calc R .
C8 C 0.4743(3) 0.7822(6) 0.3446(9) 0.042(2) Uani 1 d . .
C9 C 0.4945(4) 0.6863(7) 0.3465(12) 0.058(3) Uani 1 d . .
H9 H 0.4894(4) 0.6436(7) 0.2779(12) 0.073 Uiso 1 calc R .
C10 C 0.5223(5) 0.6572(7) 0.4546(12) 0.067(4) Uani 1 d . .
H10 H 0.5351(5) 0.5929(7) 0.4587(12) 0.084 Uiso 1 calc R .
C11 C 0.5318(5) 0.7186(9) 0.5553(12) 0.074(4) Uani 1 d . .
H11 H 0.5522(5) 0.6966(9) 0.6238(12) 0.093 Uiso 1 calc R .
C12 C 0.5114(5) 0.8131(8) 0.5569(12) 0.065(3) Uani 1 d . .
H12 H 0.5163(5) 0.8541(8) 0.6273(12) 0.081 Uiso 1 calc R .
C13 C 0.4835(5) 0.8446(7) 0.4503(11) 0.057(3) Uani 1 d . .
H13 H 0.4705(5) 0.9088(7) 0.4483(11) 0.072 Uiso 1 calc R .
C14 C 0.4646(4) 0.9253(6) 0.1407(11) 0.055(3) Uani 1 d . .
H14A H 0.4402(4) 0.9520(6) 0.0774(11) 0.069 Uiso 1 calc R .
H14B H 0.4699(4) 0.9754(6) 0.2058(11) 0.069 Uiso 1 calc R .
C15 C 0.5175(4) 0.9053(7) 0.0764(12) 0.047(3) Uani 1 d . .
C16 C 0.5641(4) 0.9394(7) 0.1336(10) 0.051(2) Uani 1 d . .
H16 H 0.5625(4) 0.9718(7) 0.2121(10) 0.063 Uiso 1 calc R .
C17 C 0.6124(5) 0.9253(8) 0.0743(14) 0.058(3) Uani 1 d . .
H17 H 0.6433(5) 0.9482(8) 0.1132(14) 0.073 Uiso 1 calc R .
C18 C 0.6155(6) 0.8780(9) -0.0412(13) 0.067(4) Uani 1 d . .
H18 H 0.6484(6) 0.8688(9) -0.0805(13) 0.084 Uiso 1 calc R .
C19 C 0.5706(5) 0.8448(8) -0.0977(12) 0.067(3) Uani 1 d . .
H19 H 0.5726(5) 0.8121(8) -0.1759(12) 0.084 Uiso 1 calc R .
C20 C 0.5222(5) 0.8586(9) -0.0410(12) 0.065(4) Uani 1 d . .
H20 H 0.4916(5) 0.8362(9) -0.0821(12) 0.082 Uiso 1 calc R .
C21 C 0.3437(3) 0.4313(6) 0.3476(9) 0.042(2) Uani 1 d . .
C22 C 0.3964(4) 0.4551(8) 0.3738(11) 0.059(3) Uani 1 d . .
H22 H 0.4172(4) 0.4878(8) 0.3134(11) 0.073 Uiso 1 calc R .
C23 C 0.4175(4) 0.4292(9) 0.4921(17) 0.077(3) Uani 1 d . .
H23 H 0.4528(4) 0.4451(9) 0.5098(17) 0.096 Uiso 1 calc R .
C24 C 0.3883(6) 0.3812(11) 0.5833(13) 0.084(4) Uani 1 d . .
H24 H 0.4034(6) 0.3651(11) 0.6620(13) 0.105 Uiso 1 calc R .
C25 C 0.3353(6) 0.3569(10) 0.5556(14) 0.075(4) Uani 1 d . .
H25 H 0.3147(6) 0.3245(10) 0.6165(14) 0.094 Uiso 1 calc R .
C26 C 0.3136(5) 0.3809(10) 0.4380(13) 0.058(3) Uani 1 d . .
H26 H 0.2786(5) 0.3632(10) 0.4193(13) 0.073 Uiso 1 calc R .
C27 C 0.2739(3) 0.3921(6) 0.1264(9) 0.042(2) Uani 1 d . .
H27A H 0.2477(3) 0.3661(6) 0.1857(9) 0.052 Uiso 1 calc R .
H27B H 0.2547(3) 0.4241(6) 0.0574(9) 0.052 Uiso 1 calc R .
C28 C 0.3051(4) 0.3062(8) 0.0707(11) 0.036(2) Uani 1 d . .
C29 C 0.3129(4) 0.2216(7) 0.1436(10) 0.050(2) Uani 1 d . .
H29 H 0.3011(4) 0.2196(7) 0.2281(10) 0.063 Uiso 1 calc R .
C30 C 0.3382(5) 0.1397(9) 0.0903(12) 0.055(3) Uani 1 d . .
H30 H 0.3430(5) 0.0836(9) 0.1402(12) 0.069 Uiso 1 calc R .
C31 C 0.3558(5) 0.1397(12) -0.0311(14) 0.071(5) Uani 1 d . .
H31 H 0.3726(5) 0.0842(12) -0.0644(14) 0.089 Uiso 1 calc R .
C32 C 0.3488(5) 0.2241(9) -0.1077(12) 0.064(3) Uani 1 d . .
H32 H 0.3613(5) 0.2252(9) -0.1916(12) 0.080 Uiso 1 calc R .
C33 C 0.3229(5) 0.3059(10) -0.0564(14) 0.059(4) Uani 1 d . .
H33 H 0.3174(5) 0.3612(10) -0.1073(14) 0.074 Uiso 1 calc R .

loop_
_atom_type_symbol
_atom_type_description
_atom_type_scat_dispersion_real
_atom_type_scat_dispersion_imag
_atom_type_scat_source
C C 0.0033 0.0016 'International Tables Vol C Tables 4.2.6.8 and 6.1.1.4'
H H 0.0000 0.0000 'International Tables Vol C Tables 4.2.6.8 and 6.1.1.4'
N N 0.0061 0.0033 'International Tables Vol C Tables 4.2.6.8 and 6.1.1.4'
O O 0.0106 0.0060 'International Tables Vol C Tables 4.2.6.8 and 6.1.1.4'
P P 0.1023 0.0942 'International Tables Vol C Tables 4.2.6.8 and 6.1.1.4'
Er Er -0.2586 4.9576 'International Tables Vol C Tables 4.2.6.8 and 6.1.1.4'

loop_
_geom_angle_atom_site_label_1
_geom_angle_atom_site_label_2
_geom_angle_atom_site_label_3
_geom_angle
_geom_angle_site_symmetry_1
_geom_angle_site_symmetry_3
_geom_angle_publ_flag
O1 Er O2 79.0(2) . . ?
O1 Er O3 81.0(2) . . ?
O2 Er O3 90.5(2) . . ?
O1 Er O7 146.8(2) . . ?
O2 Er O7 79.3(2) . . ?
O3 Er O7 74.4(2) . . ?
O1 Er O8 149.3(2) . . ?
O2 Er O8 86.9(3) . . ?
O3 Er O8 126.6(2) . . ?
O7 Er O8 52.7(2) . . ?
O1 Er O10 125.2(2) . . ?
O2 Er O10 154.2(2) . . ?
O3 Er O10 85.4(2) . . ?
O7 Er O10 75.1(3) . . ?
O8 Er O10 75.4(3) . . ?
O1 Er O4 89.6(2) . . ?
O2 Er O4 118.8(2) . . ?
O3 Er O4 147.0(2) . . ?
O7 Er O4 123.0(2) . . ?
O8 Er O4 73.6(3) . . ?
O10 Er O4 74.3(2) . . ?
O1 Er O11 74.1(2) . . ?
O2 Er O11 151.9(2) . . ?
O3 Er O11 77.6(2) . . ?
O7 Er O11 120.5(2) . . ?
O8 Er O11 120.7(3) . . ?
O10 Er O11 51.2(2) . . ?
O4 Er O11 69.4(2) . . ?
O1 Er O5 79.3(2) . . ?
O2 Er O5 68.8(2) . . ?
O3 Er O5 153.8(2) . . ?
O7 Er O5 115.2(2) . . ?
O8 Er O5 70.2(2) . . ?
O10 Er O5 120.2(2) . . ?
O4 Er O5 50.0(2) . . ?
O11 Er O5 113.0(2) . . ?
O1 Er N3 162.4(3) . . ?
O2 Er N3 83.4(3) . . ?
O3 Er N3 100.5(3) . . ?
O7 Er N3 26.5(2) . . ?
O8 Er N3 26.2(2) . . ?
O10 Er N3 72.3(3) . . ?
O4 Er N3 97.8(3) . . ?
O11 Er N3 123.5(3) . . ?
O5 Er N3 93.2(3) . . ?
O1 Er N4 99.8(3) . . ?
O2 Er N4 170.8(2) . . ?
O3 Er N4 80.4(2) . . ?
O7 Er N4 97.7(3) . . ?
O8 Er N4 98.2(3) . . ?
O10 Er N4 25.4(2) . . ?
O4 Er N4 70.1(2) . . ?
O11 Er N4 25.7(2) . . ?
O5 Er N4 120.0(2) . . ?
N3 Er N4 97.8(3) . . ?
O1 Er N2 87.4(2) . . ?
O2 Er N2 93.4(2) . . ?
O3 Er N2 166.8(2) . . ?
O7 Er N2 118.7(2) . . ?
O8 Er N2 66.3(2) . . ?
O10 Er N2 96.3(2) . . ?
O4 Er N2 25.6(2) . . ?
O11 Er N2 93.3(2) . . ?
O5 Er N2 24.9(2) . . ?
N3 Er N2 92.5(3) . . ?
N4 Er N2 95.6(2) . . ?
O2 P1 C8 110.3(4) . . ?
O2 P1 C14 115.7(5) . . ?
C8 P1 C14 108.1(5) . . ?
O2 P1 C6 110.6(4) . . ?
C8 P1 C6 108.7(5) . . ?
C14 P1 C6 103.2(5) . . ?
O3 P2 C27 114.3(4) . . ?
O3 P2 C21 110.4(4) . . ?
C27 P2 C21 110.7(4) . . ?
O3 P2 C7 110.8(4) . . ?
C27 P2 C7 105.5(4) . . ?
C21 P2 C7 104.7(4) . . ?
N1 O1 Er 130.4(5) . . ?
P1 O2 Er 140.2(4) . . ?
P2 O3 Er 137.5(4) . . ?
N2 O4 Er 97.7(5) . . ?
N2 O5 Er 93.0(5) . . ?
N3 O7 Er 96.3(6) . . ?
N3 O8 Er 94.6(6) . . ?
N4 O10 Er 98.3(6) . . ?
N4 O11 Er 95.5(6) . . ?
C1 N1 O1 118.2(8) . . ?
C1 N1 C5 123.0(8) . . ?
O1 N1 C5 118.8(7) . . ?
O6 N2 O5 122.1(9) . . ?
O6 N2 O4 120.8(8) . . ?
O5 N2 O4 117.1(8) . . ?
O6 N2 Er 166.6(7) . . ?
O5 N2 Er 62.1(5) . . ?
O4 N2 Er 56.7(4) . . ?
O9 N3 O8 125.3(10) . . ?
O9 N3 O7 118.4(10) . . ?
O8 N3 O7 116.2(8) . . ?
O9 N3 Er 172.9(9) . . ?
O8 N3 Er 59.2(5) . . ?
O7 N3 Er 57.2(5) . . ?
O12 N4 O10 121.9(9) . . ?
O12 N4 O11 123.1(9) . . ?
O10 N4 O11 115.0(8) . . ?
O12 N4 Er 177.3(7) . . ?
O10 N4 Er 56.2(5) . . ?
O11 N4 Er 58.8(5) . . ?
C2 C1 N1 118.8(9) . . ?
C2 C1 C6 124.2(9) . . ?
N1 C1 C6 116.9(8) . . ?
C1 C2 C3 122.1(10) . . ?
C1 C2 H2 119.0(6) . . ?
C3 C2 H2 119.0(6) . . ?
C4 C3 C2 117.1(10) . . ?
C4 C3 H3 121.4(7) . . ?
C2 C3 H3 121.4(6) . . ?
C3 C4 C5 121.1(11) . . ?
C3 C4 H4 119.5(7) . . ?
C5 C4 H4 119.5(6) . . ?
N1 C5 C4 117.8(9) . . ?
N1 C5 C7 118.0(8) . . ?
C4 C5 C7 124.1(9) . . ?
C1 C6 P1 109.7(7) . . ?
C1 C6 H6A 109.7(5) . . ?
P1 C6 H6A 109.7(3) . . ?
C1 C6 H6B 109.7(5) . . ?
P1 C6 H6B 109.7(3) . . ?
H6A C6 H6B 108.2 . . ?
C5 C7 P2 109.7(6) . . ?
C5 C7 H7A 109.7(5) . . ?
P2 C7 H7A 109.7(3) . . ?
C5 C7 H7B 109.7(5) . . ?
P2 C7 H7B 109.7(3) . . ?
H7A C7 H7B 108.2 . . ?
C9 C8 C13 119.2(10) . . ?
C9 C8 P1 119.0(8) . . ?
C13 C8 P1 121.7(7) . . ?
C10 C9 C8 117.4(10) . . ?
C10 C9 H9 121.3(6) . . ?
C8 C9 H9 121.3(6) . . ?
C11 C10 C9 122.8(10) . . ?
C11 C10 H10 118.6(7) . . ?
C9 C10 H10 118.6(6) . . ?
C10 C11 C12 120.9(11) . . ?
C10 C11 H11 119.6(7) . . ?
C12 C11 H11 119.6(7) . . ?
C11 C12 C13 117.7(10) . . ?
C11 C12 H12 121.1(7) . . ?
C13 C12 H12 121.1(6) . . ?
C12 C13 C8 121.8(9) . . ?
C12 C13 H13 119.1(6) . . ?
C8 C13 H13 119.1(6) . . ?
C15 C14 P1 114.9(7) . . ?
C15 C14 H14A 108.5(6) . . ?
P1 C14 H14A 108.5(4) . . ?
C15 C14 H14B 108.5(6) . . ?
P1 C14 H14B 108.5(4) . . ?
H14A C14 H14B 107.5 . . ?
C20 C15 C16 117.4(12) . . ?
C20 C15 C14 123.4(12) . . ?
C16 C15 C14 119.1(10) . . ?
C17 C16 C15 120.1(10) . . ?
C17 C16 H16 120.0(7) . . ?
C15 C16 H16 120.0(7) . . ?
C18 C17 C16 120.9(13) . . ?
C18 C17 H17 119.6(9) . . ?
C16 C17 H17 119.6(7) . . ?
C19 C18 C17 119.5(14) . . ?
C19 C18 H18 120.2(8) . . ?
C17 C18 H18 120.2(9) . . ?
C18 C19 C20 120.5(12) . . ?
C18 C19 H19 119.7(8) . . ?
C20 C19 H19 119.7(8) . . ?
C19 C20 C15 121.5(13) . . ?
C19 C20 H20 119.2(8) . . ?
C15 C20 H20 119.2(8) . . ?
C22 C21 C26 119.9(10) . . ?
C22 C21 P2 118.8(8) . . ?
C26 C21 P2 120.5(8) . . ?
C23 C22 C21 118.6(10) . . ?
C23 C22 H22 120.7(7) . . ?
C21 C22 H22 120.7(6) . . ?
C24 C23 C22 122.5(11) . . ?
C24 C23 H23 118.7(8) . . ?
C22 C23 H23 118.7(7) . . ?
C23 C24 C25 118.4(12) . . ?
C23 C24 H24 120.8(8) . . ?
C25 C24 H24 120.8(8) . . ?
C26 C25 C24 120.2(13) . . ?
C26 C25 H25 119.9(9) . . ?
C24 C25 H25 119.9(8) . . ?
C25 C26 C21 120.3(13) . . ?
C25 C26 H26 119.9(9) . . ?
C21 C26 H26 119.9(7) . . ?
C28 C27 P2 115.6(7) . . ?
C28 C27 H27A 108.4(5) . . ?
P2 C27 H27A 108.4(3) . . ?
C28 C27 H27B 108.4(6) . . ?
P2 C27 H27B 108.4(3) . . ?
H27A C27 H27B 107.4 . . ?
C29 C28 C33 118.2(12) . . ?
C29 C28 C27 119.6(10) . . ?
C33 C28 C27 122.0(12) . . ?
C28 C29 C30 120.1(11) . . ?
C28 C29 H29 119.9(7) . . ?
C30 C29 H29 119.9(7) . . ?
C31 C30 C29 121.7(14) . . ?
C31 C30 H30 119.1(10) . . ?
C29 C30 H30 119.1(7) . . ?
C30 C31 C32 119.8(15) . . ?
C30 C31 H31 120.1(10) . . ?
C32 C31 H31 120.1(8) . . ?
C33 C32 C31 119.1(12) . . ?
C33 C32 H32 120.4(8) . . ?
C31 C32 H32 120.4(8) . . ?
C32 C33 C28 121.1(13) . . ?
C32 C33 H33 119.5(8) . . ?
C28 C33 H33 119.5(8) . . ?

loop_
_geom_bond_atom_site_label_1
_geom_bond_atom_site_label_2
_geom_bond_distance
_geom_bond_site_symmetry_2
_geom_bond_publ_flag
Er O1 2.278(7) . ?
Er O2 2.280(7) . ?
Er O3 2.281(6) . ?
Er O7 2.375(6) . ?
Er O8 2.420(8) . ?
Er O10 2.444(7) . ?
Er O4 2.453(7) . ?
Er O11 2.500(7) . ?
Er O5 2.575(7) . ?
Er N3 2.808(8) . ?
Er N4 2.909(9) . ?
Er N2 2.910(8) . ?
P1 O2 1.500(7) . ?
P1 C8 1.769(10) . ?
P1 C14 1.802(9) . ?
P1 C6 1.807(10) . ?
P2 O3 1.498(6) . ?
P2 C27 1.785(8) . ?
P2 C21 1.796(9) . ?
P2 C7 1.828(8) . ?
O1 N1 1.352(10) . ?
O4 N2 1.269(10) . ?
O5 N2 1.226(10) . ?
O6 N2 1.215(10) . ?
O7 N3 1.262(10) . ?
O8 N3 1.243(11) . ?
O9 N3 1.210(10) . ?
O10 N4 1.263(10) . ?
O11 N4 1.270(10) . ?
O12 N4 1.213(10) . ?
N1 C1 1.347(11) . ?
N1 C5 1.353(11) . ?
C1 C2 1.342(15) . ?
C1 C6 1.513(14) . ?
C2 C3 1.391(14) . ?
C2 H2 0.93 . ?
C3 C4 1.381(14) . ?
C3 H3 0.93 . ?
C4 C5 1.387(15) . ?
C4 H4 0.93 . ?
C5 C7 1.475(12) . ?
C6 H6A 0.97 . ?
C6 H6B 0.97 . ?
C7 H7A 0.97 . ?
C7 H7B 0.97 . ?
C8 C9 1.397(12) . ?
C8 C13 1.410(14) . ?
C9 C10 1.384(15) . ?
C9 H9 0.93 . ?
C10 C11 1.361(15) . ?
C10 H10 0.93 . ?
C11 C12 1.379(15) . ?
C11 H11 0.93 . ?
C12 C13 1.381(14) . ?
C12 H12 0.93 . ?
C13 H13 0.93 . ?
C14 C15 1.511(15) . ?
C14 H14A 0.97 . ?
C14 H14B 0.97 . ?
C15 C20 1.384(14) . ?
C15 C16 1.392(14) . ?
C16 C17 1.37(2) . ?
C16 H16 0.93 . ?
C17 C18 1.37(2) . ?
C17 H17 0.93 . ?
C18 C19 1.35(2) . ?
C18 H18 0.93 . ?
C19 C20 1.36(2) . ?
C19 H19 0.93 . ?
C20 H20 0.93 . ?
C21 C22 1.389(13) . ?
C21 C26 1.39(2) . ?
C22 C23 1.39(2) . ?
C22 H22 0.93 . ?
C23 C24 1.37(2) . ?
C23 H23 0.93 . ?
C24 C25 1.40(2) . ?
C24 H24 0.93 . ?
C25 C26 1.38(2) . ?
C25 H25 0.93 . ?
C26 H26 0.93 . ?
C27 C28 1.519(14) . ?
C27 H27A 0.97 . ?
C27 H27B 0.97 . ?
C28 C29 1.391(14) . ?
C28 C33 1.399(14) . ?
C29 C30 1.40(2) . ?
C29 H29 0.93 . ?
C30 C31 1.34(2) . ?
C30 H30 0.93 . ?
C31 C32 1.41(2) . ?
C31 H31 0.93 . ?
C32 C33 1.39(2) . ?
C32 H32 0.93 . ?
C33 H33 0.93 . ?
